data_4125719
loop_
_publ_author_name
'Mailman, Aaron'
'Wong, Joanne W. L.'
'Winter, Stephen M.'
'Claridge, Robert C. M.'
'Robertson, Craig M.'
'Assoud, Abdeljalil'
'Yong, Wenjun'
'Steven, Eden'
'Dube, Paul A.'
'Tse, John S.'
'Desgreniers, Serge'
'Secco, Richard A.'
'Oakley, Richard T.'

_publ_section_title
;
 Fine Tuning the Performance of Multiorbital Radical Conductors by
 Substituent Effects.
;
_journal_issue 4
_journal_name_full 'Journal of the American Chemical Society'
_journal_page_first 1625
_journal_page_last 1635
_journal_paper_doi 10.1021/jacs.6b11779
_journal_volume 139
_journal_year 2017
_chemical_formula_moiety 'C6 N3 O3 S4, 0.25(C3 H5 N)'
_chemical_formula_sum 'C6.75 H1.25 N3.25 O3 S4'
_chemical_formula_weight 304.10
_chemical_name_systematic
;
 ?
;
_space_group_crystal_system monoclinic
_space_group_IT_number 15
_space_group_name_Hall '-C 2yc'
_space_group_name_H-M_alt 'C 1 2/c 1'
_symmetry_space_group_name_Hall '-C 2yc'
_symmetry_space_group_name_H-M 'C 1 2/c 1'
_atom_sites_solution_hydrogens geom
_audit_creation_method SHELXL-2014
_cell_angle_alpha 90
_cell_angle_beta 117.7784(5)
_cell_angle_gamma 90
_cell_formula_units_Z 32
_cell_length_a 25.0506(2)
_cell_length_b 23.9588(2)
_cell_length_c 14.9339(2)
_cell_measurement_reflns_used 905
_cell_measurement_temperature 296(2)
_cell_measurement_theta_max 30
_cell_measurement_theta_min 1.5
_cell_volume 7930.13(14)
_computing_cell_refinement 'SMART, 'Bruker APEX II'
_computing_data_collection 'Bruker Kappa APEX II'
_computing_data_reduction 'SAINT, 'Bruker APEX II'
_computing_molecular_graphics Mercury
_computing_structure_refinement 'SHELXL-2014 (Sheldrick, 2014)'
_computing_structure_solution 'SHELXL-2014 (Sheldrick, 2014)'
_diffrn_ambient_temperature 296(2)
_diffrn_measured_fraction_theta_full 1.000
_diffrn_measured_fraction_theta_max 1.000
_diffrn_measurement_device_type 'BRUKER Kappa APEX II'
_diffrn_measurement_method 'Omega scan'
_diffrn_radiation_monochromator graphite
_diffrn_radiation_source 'fine-focus sealed tube'
_diffrn_radiation_type MoK\a
_diffrn_radiation_wavelength 0.71073
_diffrn_reflns_av_R_equivalents 0.0368
_diffrn_reflns_av_unetI/netI 0.0366
_diffrn_reflns_Laue_measured_fraction_full 1.000
_diffrn_reflns_Laue_measured_fraction_max 1.000
_diffrn_reflns_limit_h_max 33
_diffrn_reflns_limit_h_min -33
_diffrn_reflns_limit_k_max 28
_diffrn_reflns_limit_k_min -31
_diffrn_reflns_limit_l_max 16
_diffrn_reflns_limit_l_min -19
_diffrn_reflns_number 41425
_diffrn_reflns_point_group_measured_fraction_full 1.000
_diffrn_reflns_point_group_measured_fraction_max 1.000
_diffrn_reflns_theta_full 25.242
_diffrn_reflns_theta_max 27.999
_diffrn_reflns_theta_min 1.252
_diffrn_standards_decay_% 0
_diffrn_standards_interval_time 1.5
_diffrn_standards_number 3
_exptl_absorpt_coefficient_mu 0.955
_exptl_absorpt_correction_T_max 0.7460
_exptl_absorpt_correction_T_min 0.7045
_exptl_absorpt_correction_type multi-scan
_exptl_absorpt_process_details SADABS
_exptl_crystal_colour black
_exptl_crystal_density_diffrn 2.038
_exptl_crystal_description needle
_exptl_crystal_F_000 4880
_exptl_crystal_size_max 0.160
_exptl_crystal_size_mid 0.060
_exptl_crystal_size_min 0.020
_refine_diff_density_max 0.518
_refine_diff_density_min -0.340
_refine_diff_density_rms 0.085
_refine_ls_extinction_method none
_refine_ls_goodness_of_fit_ref 1.391
_refine_ls_hydrogen_treatment constr
_refine_ls_matrix_type full
_refine_ls_number_parameters 613
_refine_ls_number_reflns 9573
_refine_ls_number_restraints 0
_refine_ls_restrained_S_all 1.391
_refine_ls_R_factor_all 0.0767
_refine_ls_R_factor_gt 0.0430
_refine_ls_shift/su_max 0.002
_refine_ls_shift/su_mean 0.000
_refine_ls_structure_factor_coef Fsqd
_refine_ls_weighting_details 'w=1/[\s^2^(Fo^2^)+(0.0160P)^2^+10.0540P] where P=(Fo^2^+2Fc^2^)/3'
_refine_ls_weighting_scheme calc
_refine_ls_wR_factor_gt 0.0731
_refine_ls_wR_factor_ref 0.0918
_reflns_Friedel_coverage 0.000
_reflns_number_gt 6644
_reflns_number_total 9573
_reflns_threshold_expression 'I > 2\s(I)'
_cod_data_source_file ja6b11779_si_003.cif
_cod_data_source_block NO2BBO(EtCN)
_cod_depositor_comments
;

2020-06-08
Z value and formula fixed to values more according to usual
chemical conventions.                 miguel
;
_cod_original_formula_sum 'C27 H5 N13 O12 S16'
_cod_original_formula_weight 1216.40
_cod_original_formula_moiety '4 (C6 N3 O3 S4), C3 H5 N'
_cod_original_formula_units_Z 8
_cod_database_code 4125719
_shelx_space_group_comment
;
The symmetry employed for this shelxl refinement is uniquely defined
by the following loop, which should always be used as a source of
symmetry information in preference to the above space-group names.
They are only intended as comments.
;
_shelx_estimated_absorpt_t_min 0.862
_shelx_estimated_absorpt_t_max 0.981
_shelxl_version_number 2014-3

loop_
_space_group_symop_operation_xyz
'x, y, z'
'-x, y, -z+1/2'
'x+1/2, y+1/2, z'
'-x+1/2, y+1/2, -z+1/2'
'-x, -y, -z'
'x, -y, z-1/2'
'-x+1/2, -y+1/2, -z'
'x+1/2, -y+1/2, z-1/2'

loop_
_atom_site_label
_atom_site_type_symbol
_atom_site_fract_x
_atom_site_fract_y
_atom_site_fract_z
_atom_site_U_iso_or_equiv
_atom_site_adp_type
_atom_site_occupancy
_atom_site_site_symmetry_order
_atom_site_calc_flag
_atom_site_refinement_flags_posn
_atom_site_refinement_flags_adp
S1A S 0.92864(4) 0.52600(3) 0.37106(7) 0.0362(2) Uani 1 1 d . .
S2A S 1.01146(4) 0.54663(3) 0.37957(7) 0.0340(2) Uani 1 1 d . .
S3A S 1.12047(4) 0.29085(4) 0.36315(7) 0.0448(2) Uani 1 1 d . .
S4A S 1.15366(4) 0.37198(4) 0.37088(7) 0.0410(2) Uani 1 1 d . .
O1A O 0.95525(10) 0.34487(9) 0.37100(18) 0.0418(6) Uani 1 1 d . .
O2A O 1.11301(11) 0.54733(11) 0.3845(2) 0.0565(7) Uani 1 1 d . .
O3A O 1.17151(11) 0.48056(11) 0.3852(2) 0.0591(7) Uani 1 1 d . .
N1A N 0.93356(11) 0.45883(11) 0.3678(2) 0.0340(6) Uani 1 1 d . .
N2A N 1.05899(12) 0.30585(10) 0.3704(2) 0.0360(6) Uani 1 1 d . .
N3A N 1.12620(12) 0.49731(12) 0.3840(2) 0.0354(6) Uani 1 1 d . .
C1A C 0.99301(14) 0.37836(13) 0.3738(2) 0.0300(7) Uani 1 1 d . .
C2A C 0.98436(13) 0.43912(12) 0.3733(2) 0.0282(7) Uani 1 1 d . .
C3A C 1.02935(13) 0.47759(12) 0.3782(2) 0.0260(7) Uani 1 1 d . .
C4A C 1.08211(13) 0.45798(13) 0.3803(2) 0.0288(7) Uani 1 1 d . .
C5A C 1.09198(13) 0.40012(13) 0.3763(2) 0.0300(7) Uani 1 1 d . .
C6A C 1.04966(13) 0.36045(13) 0.3740(2) 0.0302(7) Uani 1 1 d . .
S1B S 0.60966(4) 0.17268(4) 0.36400(7) 0.0429(2) Uani 1 1 d . .
S2B S 0.68770(4) 0.13676(3) 0.37006(7) 0.0385(2) Uani 1 1 d . .
S3B S 0.84633(4) 0.36524(3) 0.37979(7) 0.0402(2) Uani 1 1 d . .
S4B S 0.86298(4) 0.28081(3) 0.37920(7) 0.0364(2) Uani 1 1 d . .
O1B O 0.67548(10) 0.34528(9) 0.3885(2) 0.0478(6) Uani 1 1 d . .
O2B O 0.79258(12) 0.11726(10) 0.3785(2) 0.0597(7) Uani 1 1 d . .
O3B O 0.85951(12) 0.17457(11) 0.3808(2) 0.0609(8) Uani 1 1 d . .
N1B N 0.62815(11) 0.23855(11) 0.3692(2) 0.0371(7) Uani 1 1 d . .
N2B N 0.78255(11) 0.36185(10) 0.3794(2) 0.0350(6) Uani 1 1 d . .
N3B N 0.81206(12) 0.16310(11) 0.3800(2) 0.0330(6) Uani 1 1 d . .
C1B C 0.70360(13) 0.30468(13) 0.3814(2) 0.0314(7) Uani 1 1 d . .
C2B C 0.68240(13) 0.24727(13) 0.3750(2) 0.0295(7) Uani 1 1 d . .
C3B C 0.71853(14) 0.20186(12) 0.3751(2) 0.0291(7) Uani 1 1 d . .
C4B C 0.77554(13) 0.21028(12) 0.3787(2) 0.0294(7) Uani 1 1 d . .
C5B C 0.79678(13) 0.26382(13) 0.3797(2) 0.0279(7) Uani 1 1 d . .
C6B C 0.76148(13) 0.31116(12) 0.3798(2) 0.0289(7) Uani 1 1 d . .
S1C S 1.00939(4) 0.81270(4) 0.38161(8) 0.0513(3) Uani 1 1 d . .
S2C S 0.93246(4) 0.84934(4) 0.37375(7) 0.0454(2) Uani 1 1 d . .
S3C S 0.77697(4) 0.62219(4) 0.38678(7) 0.0431(2) Uani 1 1 d . .
S4C S 0.76030(4) 0.70770(4) 0.38153(7) 0.0414(2) Uani 1 1 d . .
O1C O 0.95427(10) 0.64093(10) 0.39924(19) 0.0484(6) Uani 1 1 d . .
O2C O 0.83244(12) 0.87104(11) 0.3709(2) 0.0633(8) Uani 1 1 d . .
O3C O 0.76119(11) 0.81574(11) 0.3637(2) 0.0601(8) Uani 1 1 d . .
N1C N 0.99375(12) 0.74815(12) 0.3878(2) 0.0413(7) Uani 1 1 d . .
N2C N 0.84251(12) 0.62393(11) 0.3889(2) 0.0405(7) Uani 1 1 d . .
N3C N 0.81097(13) 0.82460(12) 0.3711(2) 0.0408(7) Uani 1 1 d . .
C1C C 0.92201(14) 0.68078(13) 0.3919(2) 0.0341(7) Uani 1 1 d . .
C2C C 0.94094(14) 0.73928(13) 0.3869(2) 0.0337(7) Uani 1 1 d . .
C3C C 0.90321(14) 0.78598(13) 0.3798(2) 0.0339(7) Uani 1 1 d . .
C4C C 0.84769(14) 0.77732(13) 0.3773(2) 0.0332(7) Uani 1 1 d . .
C5C C 0.82737(14) 0.72242(13) 0.3804(2) 0.0319(7) Uani 1 1 d . .
C6C C 0.86246(14) 0.67553(13) 0.3863(2) 0.0325(7) Uani 1 1 d . .
S1D S 0.48575(4) 0.69054(4) 0.35594(7) 0.0435(2) Uani 1 1 d . .
S2D S 0.45870(4) 0.60802(4) 0.35840(7) 0.0417(2) Uani 1 1 d . .
S3D S 0.70457(4) 0.46370(4) 0.42661(8) 0.0468(2) Uani 1 1 d . .
S4D S 0.61976(4) 0.44020(3) 0.40096(7) 0.0415(2) Uani 1 1 d . .
O1D O 0.66562(10) 0.64348(9) 0.3980(2) 0.0490(7) Uani 1 1 d . .
O2D O 0.45195(13) 0.49796(12) 0.3683(3) 0.0817(10) Uani 1 1 d . .
O3D O 0.51532(12) 0.43494(11) 0.3765(3) 0.0745(9) Uani 1 1 d . .
N1D N 0.55433(11) 0.67878(10) 0.3731(2) 0.0352(6) Uani 1 1 d . .
N2D N 0.69535(11) 0.53006(11) 0.4214(2) 0.0404(7) Uani 1 1 d . .
N3D N 0.49830(13) 0.48431(11) 0.3748(2) 0.0440(7) Uani 1 1 d . .
C1D C 0.62929(13) 0.60881(13) 0.3956(2) 0.0319(7) Uani 1 1 d . .
C2D C 0.56907(13) 0.62407(12) 0.3821(2) 0.0305(7) Uani 1 1 d . .
C3D C 0.52805(13) 0.58311(13) 0.3771(2) 0.0307(7) Uani 1 1 d . .
C4D C 0.54181(13) 0.52553(13) 0.3822(2) 0.0322(7) Uani 1 1 d . .
C5D C 0.59746(13) 0.50805(12) 0.3943(2) 0.0283(7) Uani 1 1 d . .
C6D C 0.64188(13) 0.54828(13) 0.4039(2) 0.0301(7) Uani 1 1 d . .
C1 C 0.32537(16) 0.49914(18) 0.3228(3) 0.0589(11) Uani 1 1 d . .
H1A H 0.3524 0.4978 0.3941 0.088 Uiso 1 1 calc R U
H1B H 0.3357 0.4702 0.2892 0.088 Uiso 1 1 calc R U
H1C H 0.3286 0.5348 0.2965 0.088 Uiso 1 1 calc R U
C2 C 0.26151(18) 0.49063(17) 0.3050(3) 0.0581(11) Uani 1 1 d . .
H2A H 0.2588 0.4549 0.3332 0.087 Uiso 1 1 calc R U
H2B H 0.2517 0.5195 0.3405 0.087 Uiso 1 1 calc R U
C3 C 0.21810(18) 0.49207(15) 0.1999(4) 0.0475(10) Uani 1 1 d . .
N4 N 0.18502(15) 0.49333(14) 0.1161(3) 0.0632(10) Uani 1 1 d . .

loop_
_atom_site_aniso_label
_atom_site_aniso_U_11
_atom_site_aniso_U_22
_atom_site_aniso_U_33
_atom_site_aniso_U_23
_atom_site_aniso_U_13
_atom_site_aniso_U_12
S1A 0.0309(4) 0.0296(5) 0.0528(6) -0.0010(4) 0.0235(4) 0.0030(3)
S2A 0.0347(4) 0.0232(4) 0.0490(5) -0.0003(4) 0.0236(4) -0.0003(3)
S3A 0.0477(5) 0.0375(5) 0.0495(6) -0.0022(4) 0.0229(5) 0.0154(4)
S4A 0.0338(5) 0.0459(6) 0.0499(6) -0.0001(4) 0.0250(4) 0.0093(4)
O1A 0.0370(13) 0.0274(13) 0.0643(17) -0.0042(11) 0.0263(12) -0.0087(10)
O2A 0.0519(16) 0.0374(16) 0.089(2) 0.0014(14) 0.0399(15) -0.0106(12)
O3A 0.0394(14) 0.0648(19) 0.085(2) 0.0004(15) 0.0389(15) -0.0072(13)
N1A 0.0256(13) 0.0319(16) 0.0483(17) -0.0023(13) 0.0204(13) -0.0006(11)
N2A 0.0393(15) 0.0225(14) 0.0444(17) -0.0040(12) 0.0181(13) 0.0033(12)
N3A 0.0352(15) 0.0291(16) 0.0453(18) -0.0002(13) 0.0217(14) -0.0003(12)
C1A 0.0301(16) 0.0254(17) 0.0337(18) -0.0009(14) 0.0141(14) -0.0049(13)
C2A 0.0253(15) 0.0279(17) 0.0319(18) -0.0013(13) 0.0138(14) -0.0016(13)
C3A 0.0267(15) 0.0219(16) 0.0302(17) -0.0011(13) 0.0139(13) -0.0008(12)
C4A 0.0254(15) 0.0291(18) 0.0339(18) -0.0020(14) 0.0154(14) -0.0046(13)
C5A 0.0264(16) 0.0331(19) 0.0306(18) -0.0012(14) 0.0134(14) 0.0041(13)
C6A 0.0293(16) 0.0263(17) 0.0324(18) -0.0015(14) 0.0123(14) 0.0007(13)
S1B 0.0376(5) 0.0392(5) 0.0547(6) 0.0007(4) 0.0239(4) -0.0113(4)
S2B 0.0462(5) 0.0235(5) 0.0506(6) -0.0013(4) 0.0266(4) -0.0077(4)
S3B 0.0384(5) 0.0274(5) 0.0630(6) 0.0023(4) 0.0304(5) -0.0046(4)
S4B 0.0331(4) 0.0310(5) 0.0538(6) 0.0026(4) 0.0276(4) 0.0012(4)
O1B 0.0447(14) 0.0257(13) 0.0858(19) 0.0017(12) 0.0411(14) 0.0079(11)
O2B 0.0717(19) 0.0286(15) 0.088(2) 0.0011(14) 0.0447(17) 0.0077(13)
O3B 0.0540(16) 0.0449(16) 0.097(2) 0.0005(15) 0.0460(16) 0.0132(13)
N1B 0.0310(14) 0.0330(16) 0.0508(18) 0.0035(13) 0.0221(14) -0.0023(12)
N2B 0.0372(15) 0.0222(15) 0.0515(18) 0.0036(12) 0.0255(14) 0.0007(11)
N3B 0.0366(15) 0.0269(16) 0.0423(17) -0.0010(12) 0.0241(13) -0.0032(12)
C1B 0.0315(17) 0.0234(17) 0.041(2) 0.0043(14) 0.0186(15) 0.0036(13)
C2B 0.0282(16) 0.0279(18) 0.0337(18) 0.0031(14) 0.0154(14) -0.0012(13)
C3B 0.0354(17) 0.0206(16) 0.0330(18) 0.0002(13) 0.0173(14) -0.0027(13)
C4B 0.0324(16) 0.0215(17) 0.0381(19) 0.0026(14) 0.0197(15) 0.0051(13)
C5B 0.0268(15) 0.0268(17) 0.0346(18) 0.0030(13) 0.0180(14) 0.0026(13)
C6B 0.0312(16) 0.0200(16) 0.0388(19) 0.0033(13) 0.0192(14) 0.0030(13)
S1C 0.0457(5) 0.0442(6) 0.0698(7) 0.0005(5) 0.0318(5) -0.0109(4)
S2C 0.0468(5) 0.0304(5) 0.0591(6) 0.0017(4) 0.0247(5) -0.0064(4)
S3C 0.0369(5) 0.0341(5) 0.0594(6) -0.0028(4) 0.0234(4) -0.0087(4)
S4C 0.0336(4) 0.0384(5) 0.0553(6) 0.0008(4) 0.0232(4) -0.0007(4)
O1C 0.0440(14) 0.0313(14) 0.0761(18) -0.0040(12) 0.0333(13) 0.0061(11)
O2C 0.0689(19) 0.0289(15) 0.095(2) 0.0040(14) 0.0408(17) 0.0060(13)
O3C 0.0428(15) 0.0552(18) 0.087(2) -0.0011(15) 0.0341(15) 0.0107(13)
N1C 0.0352(15) 0.0391(18) 0.0518(19) 0.0000(14) 0.0220(14) -0.0061(13)
N2C 0.0414(16) 0.0274(16) 0.0552(19) -0.0022(13) 0.0247(15) -0.0042(12)
N3C 0.0404(17) 0.0339(18) 0.0448(18) 0.0008(14) 0.0172(14) 0.0015(14)
C1C 0.0345(18) 0.0284(19) 0.040(2) -0.0021(15) 0.0176(15) 0.0003(14)
C2C 0.0338(17) 0.0305(18) 0.037(2) -0.0032(14) 0.0164(16) -0.0009(14)
C3C 0.0372(18) 0.0257(18) 0.0358(19) -0.0016(14) 0.0146(15) -0.0047(14)
C4C 0.0339(17) 0.0266(18) 0.0374(19) -0.0001(14) 0.0150(15) 0.0016(14)
C5C 0.0319(17) 0.0308(19) 0.0322(18) -0.0030(14) 0.0143(14) 0.0000(14)
C6C 0.0319(17) 0.0298(18) 0.0367(19) -0.0024(14) 0.0167(15) -0.0033(14)
S1D 0.0436(5) 0.0316(5) 0.0598(6) 0.0026(4) 0.0279(5) 0.0126(4)
S2D 0.0309(4) 0.0382(5) 0.0613(6) 0.0050(4) 0.0259(4) 0.0080(4)
S3D 0.0375(5) 0.0343(5) 0.0778(7) 0.0137(5) 0.0347(5) 0.0121(4)
S4D 0.0407(5) 0.0245(5) 0.0666(6) 0.0075(4) 0.0311(5) 0.0064(4)
O1D 0.0359(13) 0.0292(13) 0.087(2) 0.0021(13) 0.0327(13) -0.0050(10)
O2D 0.0508(18) 0.0499(18) 0.158(3) 0.0071(19) 0.060(2) -0.0042(14)
O3D 0.0593(18) 0.0354(17) 0.141(3) 0.0063(17) 0.0565(19) -0.0068(14)
N1D 0.0352(15) 0.0219(14) 0.0491(17) -0.0030(12) 0.0202(13) 0.0035(11)
N2D 0.0306(14) 0.0349(17) 0.061(2) 0.0079(14) 0.0255(14) 0.0056(12)
N3D 0.0447(18) 0.0204(16) 0.071(2) 0.0059(14) 0.0299(16) 0.0063(13)
C1D 0.0280(16) 0.0272(18) 0.040(2) 0.0010(14) 0.0153(15) -0.0025(13)
C2D 0.0302(16) 0.0236(17) 0.0367(19) -0.0003(14) 0.0147(15) -0.0004(13)
C3D 0.0262(16) 0.0308(18) 0.0362(19) 0.0016(14) 0.0154(14) 0.0053(13)
C4D 0.0271(16) 0.0261(17) 0.045(2) 0.0025(15) 0.0178(15) -0.0030(13)
C5D 0.0297(16) 0.0211(16) 0.0373(19) 0.0023(13) 0.0181(14) 0.0006(12)
C6D 0.0260(15) 0.0266(17) 0.0398(19) 0.0032(14) 0.0170(14) 0.0009(13)
C1 0.049(2) 0.068(3) 0.063(3) -0.002(2) 0.028(2) 0.000(2)
C2 0.063(3) 0.049(3) 0.083(3) -0.001(2) 0.052(3) 0.001(2)
C3 0.037(2) 0.028(2) 0.090(3) -0.001(2) 0.040(2) 0.0025(16)
N4 0.043(2) 0.049(2) 0.104(3) -0.001(2) 0.039(2) 0.0042(17)

loop_
_atom_type_symbol
_atom_type_description
_atom_type_scat_dispersion_real
_atom_type_scat_dispersion_imag
_atom_type_scat_source
C C 0.0033 0.0016 'International Tables Vol C Tables 4.2.6.8 and 6.1.1.4'
H H 0.0000 0.0000 'International Tables Vol C Tables 4.2.6.8 and 6.1.1.4'
N N 0.0061 0.0033 'International Tables Vol C Tables 4.2.6.8 and 6.1.1.4'
O O 0.0106 0.0060 'International Tables Vol C Tables 4.2.6.8 and 6.1.1.4'
S S 0.1246 0.1234 'International Tables Vol C Tables 4.2.6.8 and 6.1.1.4'

loop_
_geom_angle_atom_site_label_1
_geom_angle_atom_site_label_2
_geom_angle_atom_site_label_3
_geom_angle
N1A S1A S2A 98.68(10)
C3A S2A S1A 91.67(10)
N2A S3A S4A 98.89(10)
C5A S4A S3A 91.38(11)
C2A N1A S1A 116.0(2)
C6A N2A S3A 114.0(2)
O3A N3A O2A 125.2(3)
O3A N3A C4A 119.3(3)
O2A N3A C4A 115.6(3)
O1A C1A C2A 122.5(3)
O1A C1A C6A 122.2(3)
C2A C1A C6A 115.2(3)
N1A C2A C3A 119.0(3)
N1A C2A C1A 119.3(3)
C3A C2A C1A 121.7(3)
C4A C3A C2A 120.1(3)
C4A C3A S2A 125.2(2)
C2A C3A S2A 114.6(2)
C3A C4A C5A 120.9(3)
C3A C4A N3A 119.1(3)
C5A C4A N3A 120.0(3)
C6A C5A C4A 121.1(3)
C6A C5A S4A 114.5(2)
C4A C5A S4A 124.3(2)
N2A C6A C5A 121.2(3)
N2A C6A C1A 118.0(3)
C5A C6A C1A 120.8(3)
N1B S1B S2B 98.98(10)
C3B S2B S1B 91.14(11)
N2B S3B S4B 98.85(10)
C5B S4B S3B 92.01(11)
C2B N1B S1B 114.2(2)
C6B N2B S3B 116.5(2)
O2B N3B O3B 126.6(3)
O2B N3B C4B 117.8(3)
O3B N3B C4B 115.7(3)
O1B C1B C2B 122.9(3)
O1B C1B C6B 121.7(3)
C2B C1B C6B 115.4(3)
N1B C2B C3B 120.7(3)
N1B C2B C1B 118.6(3)
C3B C2B C1B 120.7(3)
C2B C3B C4B 121.5(3)
C2B C3B S2B 115.0(2)
C4B C3B S2B 123.5(2)
C5B C4B C3B 120.5(3)
C5B C4B N3B 119.0(3)
C3B C4B N3B 120.5(3)
C4B C5B C6B 119.7(3)
C4B C5B S4B 126.0(2)
C6B C5B S4B 114.2(2)
N2B C6B C5B 118.4(3)
N2B C6B C1B 119.7(3)
C5B C6B C1B 121.9(3)
N1C S1C S2C 99.53(11)
C3C S2C S1C 91.78(12)
N2C S3C S4C 99.10(10)
C5C S4C S3C 91.28(11)
C2C N1C S1C 114.8(2)
C6C N2C S3C 114.2(2)
O3C N3C O2C 125.8(3)
O3C N3C C4C 117.8(3)
O2C N3C C4C 116.4(3)
O1C C1C C6C 123.6(3)
O1C C1C C2C 121.7(3)
C6C C1C C2C 114.7(3)
N1C C2C C3C 119.5(3)
N1C C2C C1C 119.1(3)
C3C C2C C1C 121.4(3)
C4C C3C C2C 120.1(3)
C4C C3C S2C 125.5(3)
C2C C3C S2C 114.4(2)
C3C C4C C5C 120.5(3)
C3C C4C N3C 119.2(3)
C5C C4C N3C 120.3(3)
C6C C5C C4C 121.3(3)
C6C C5C S4C 114.8(2)
C4C C5C S4C 123.8(2)
N2C C6C C5C 120.6(3)
N2C C6C C1C 117.5(3)
C5C C6C C1C 121.9(3)
N1D S1D S2D 99.15(10)
C3D S2D S1D 91.12(11)
N2D S3D S4D 98.61(10)
C5D S4D S3D 91.82(11)
C2D N1D S1D 113.6(2)
C6D N2D S3D 116.7(2)
O2D N3D O3D 125.6(3)
O2D N3D C4D 120.3(3)
O3D N3D C4D 114.1(3)
O1D C1D C2D 122.5(3)
O1D C1D C6D 122.6(3)
C2D C1D C6D 114.9(3)
N1D C2D C3D 121.0(3)
N1D C2D C1D 118.0(3)
C3D C2D C1D 120.9(3)
C2D C3D C4D 121.8(3)
C2D C3D S2D 115.1(2)
C4D C3D S2D 123.0(2)
C5D C4D C3D 120.4(3)
C5D C4D N3D 118.9(3)
C3D C4D N3D 120.6(3)
C4D C5D C6D 119.9(3)
C4D C5D S4D 125.3(2)
C6D C5D S4D 114.8(2)
N2D C6D C5D 118.0(3)
N2D C6D C1D 120.0(3)
C5D C6D C1D 121.9(3)
C2 C1 H1A 109.5
C2 C1 H1B 109.5
H1A C1 H1B 109.5
C2 C1 H1C 109.5
H1A C1 H1C 109.5
H1B C1 H1C 109.5
C3 C2 C1 113.0(3)
C3 C2 H2A 109.0
C1 C2 H2A 109.0
C3 C2 H2B 109.0
C1 C2 H2B 109.0
H2A C2 H2B 107.8
N4 C3 C2 178.1(4)

loop_
_geom_bond_atom_site_label_1
_geom_bond_atom_site_label_2
_geom_bond_distance
S1A N1A 1.616(3)
S1A S2A 2.0781(11)
S2A C3A 1.717(3)
S3A N2A 1.634(3)
S3A S4A 2.0961(14)
S4A C5A 1.722(3)
O1A C1A 1.226(3)
O2A N3A 1.244(3)
O3A N3A 1.196(3)
N1A C2A 1.324(4)
N2A C6A 1.334(4)
N3A C4A 1.433(4)
C1A C2A 1.471(4)
C1A C6A 1.481(4)
C2A C3A 1.432(4)
C3A C4A 1.389(4)
C4A C5A 1.414(4)
C5A C6A 1.412(4)
S1B N1B 1.636(3)
S1B S2B 2.0992(13)
S2B C3B 1.726(3)
S3B N2B 1.597(3)
S3B S4B 2.0662(12)
S4B C5B 1.710(3)
O1B C1B 1.234(3)
O2B N3B 1.198(3)
O3B N3B 1.215(3)
N1B C2B 1.337(4)
N2B C6B 1.326(4)
N3B C4B 1.449(4)
C1B C2B 1.462(4)
C1B C6B 1.469(4)
C2B C3B 1.415(4)
C3B C4B 1.419(4)
C4B C5B 1.386(4)
C5B C6B 1.439(4)
S1C N1C 1.609(3)
S1C S2C 2.0705(14)
S2C C3C 1.706(3)
S3C N2C 1.628(3)
S3C S4C 2.0850(13)
S4C C5C 1.724(3)
O1C C1C 1.222(4)
O2C N3C 1.236(3)
O3C N3C 1.218(3)
N1C C2C 1.334(4)
N2C C6C 1.341(4)
N3C C4C 1.435(4)
C1C C6C 1.460(4)
C1C C2C 1.493(4)
C2C C3C 1.436(4)
C3C C4C 1.390(4)
C4C C5C 1.419(4)
C5C C6C 1.404(4)
S1D N1D 1.639(3)
S1D S2D 2.0959(13)
S2D C3D 1.732(3)
S3D N2D 1.603(3)
S3D S4D 2.0540(12)
S4D C5D 1.707(3)
O1D C1D 1.220(3)
O2D N3D 1.165(3)
O3D N3D 1.254(3)
N1D C2D 1.352(4)
N2D C6D 1.314(4)
N3D C4D 1.437(4)
C1D C2D 1.472(4)
C1D C6D 1.477(4)
C2D C3D 1.397(4)
C3D C4D 1.415(4)
C4D C5D 1.385(4)
C5D C6D 1.428(4)
C1 C2 1.508(5)
C1 H1A 0.9600
C1 H1B 0.9600
C1 H1C 0.9600
C2 C3 1.435(6)
C2 H2A 0.9700
C2 H2B 0.9700
C3 N4 1.135(5)
